data_4518026
loop_
_publ_author_name
'Katagiri, Kosuke'
'Ohara, Masahiro'
'Ikehara, Masahiro'
'Higashimura, Ikkei'
'Isono, Koshiro'

_publ_section_title
;
 Oxaphosphacyclophanes Constructed from a Bis(triphenylphosphine oxide)
 Moiety Linked by Dioxyalkyl Chains: Synthesis and Crystal Structures.
;
_journal_issue 37
_journal_name_full 'ACS omega'
_journal_page_first 23621
_journal_page_last 23630
_journal_paper_doi 10.1021/acsomega.0c02177
_journal_volume 5
_journal_year 2020
_chemical_formula_moiety 'C48 H50 O6 P2, 2(C6 H12)'
_chemical_formula_sum 'C60 H74 O6 P2'
_chemical_formula_weight 953.13
_space_group_crystal_system triclinic
_space_group_IT_number 2
_space_group_name_Hall '-P 1'
_space_group_name_H-M_alt 'P -1'
_atom_sites_solution_hydrogens geom
_atom_sites_solution_primary direct
_audit_creation_date 2019-06-17
_audit_creation_method
;
Olex2 1.2
(compiled May 18 2018 14:05:52 for OlexSys, GUI svn.r5506)
;
_cell_angle_alpha 70.567(3)
_cell_angle_beta 81.108(2)
_cell_angle_gamma 85.4235(18)
_cell_formula_units_Z 1
_cell_length_a 6.07681(12)
_cell_length_b 12.5823(3)
_cell_length_c 18.8446(6)
_cell_measurement_reflns_used 4513
_cell_measurement_temperature 173
_cell_measurement_theta_max 76.3550
_cell_measurement_theta_min 5.0230
_cell_volume 1341.83(6)
_computing_cell_refinement 'CrysAlisPro 1.171.39.20a (Rigaku OD, 2015)'
_computing_data_collection 'CrysAlisPro 1.171.39.20a (Rigaku OD, 2015)'
_computing_data_reduction 'CrysAlisPro 1.171.39.20a (Rigaku OD, 2015)'
_computing_molecular_graphics 'Olex2 (Dolomanov et al., 2009)'
_computing_publication_material 'Olex2 (Dolomanov et al., 2009)'
_computing_structure_refinement 'ShelXL (Sheldrick, 2015)'
_computing_structure_solution 'ShelXT (Sheldrick, 2015)'
_diffrn_ambient_temperature 173
_diffrn_detector 'CCD plate'
_diffrn_measured_fraction_theta_full 0.995
_diffrn_measured_fraction_theta_max 0.953
_diffrn_measurement_details
;
List of Runs (angles in degrees, time in seconds):

  # Type    Start    End  Width  t~exp~   \w     \q     \k     \f   Frames
--------------------------------------------------------------------------
  1  \w     -3.00  23.00   0.50   12.80    --    0.00  37.00-150.00   52
  2  \w    -54.00 -28.00   0.50   12.80    --    0.00 -37.00  60.00   52
  3  \w    -82.00   9.00   0.50   12.80    --    0.00 -19.00 -30.00  182
  4  \w    -21.00  83.00   0.50   12.80    --    0.00  57.00 -60.00  208
  5  \w     43.00  69.00   0.50   12.80    --    0.00  37.00-150.00   52
  6  \w    -16.00  10.00   0.50   12.80    --    0.00 -37.00  60.00   52
  7  \w     76.00 185.00   0.50   30.00    --   99.70  15.00 -60.00  218
  8  \w    152.00 178.00   0.50   30.00    --   99.70  15.00-150.00   52
  9  \w     11.00 116.00   0.50   30.00    --   99.70 -30.00  90.00  210
 10  \w     89.00 143.00   0.50   30.00    --   99.70  15.00-150.00  108
 11  \w     90.00 127.00   0.50   30.00    --   99.70 -82.00  60.00   74
 12  \w     10.00 123.00   0.50   30.00    --   99.70 -61.00 -30.00  226
 13  \w     59.00  85.00   0.50   30.00    --   99.70 -45.00   0.00   52
 14  \w     24.00 128.00   0.50   30.00    --   99.70 -82.00 -30.00  208
 15  \w     99.00 124.00   0.50   30.00    --   99.70 -77.00 120.00   50
 16  \w     11.00  45.00   0.50   30.00    --   99.70 -77.00 120.00   68
 17  \w    104.00 129.00   0.50   30.00    --   99.70 -82.00-150.00   50
 18  \w     44.00 129.00   0.50   30.00    --   99.70 -77.00-180.00  170
 19  \w     94.00 119.00   0.50   30.00    --   99.70 -77.00   0.00   50
 20  \w     17.00  43.00   0.50   30.00    --   99.70 -77.00  30.00   52
 21  \w     88.00 129.00   0.50   30.00    --   99.70 -77.00  30.00   82
 22  \w     77.00 102.00   0.50   30.00    --   99.70 -82.00-120.00   50
 23  \w     22.00 107.00   0.50   30.00    --   99.70 -30.00-180.00  170
;
_diffrn_measurement_device 'four-circle diffractometer'
_diffrn_measurement_device_type 'XtaLAB Pro: Kappa dual home/near'
_diffrn_measurement_method '\w scans'
_diffrn_orient_matrix_type 'CrysAlisPro convention (1999,Acta A55,543-557)'
_diffrn_orient_matrix_UB_11 -0.0693219000
_diffrn_orient_matrix_UB_12 0.0551034000
_diffrn_orient_matrix_UB_13 -0.0797663000
_diffrn_orient_matrix_UB_21 -0.1625143000
_diffrn_orient_matrix_UB_22 -0.0956775000
_diffrn_orient_matrix_UB_23 0.0158172000
_diffrn_orient_matrix_UB_31 -0.1862462000
_diffrn_orient_matrix_UB_32 0.0684269000
_diffrn_orient_matrix_UB_33 0.0323148000
_diffrn_radiation_monochromator graphite
_diffrn_radiation_probe x-ray
_diffrn_radiation_type CuK\a
_diffrn_radiation_wavelength 1.54184
_diffrn_reflns_av_R_equivalents 0.0790
_diffrn_reflns_av_unetI/netI 0.0881
_diffrn_reflns_Laue_measured_fraction_full 0.995
_diffrn_reflns_Laue_measured_fraction_max 0.953
_diffrn_reflns_limit_h_max 5
_diffrn_reflns_limit_h_min -7
_diffrn_reflns_limit_k_max 15
_diffrn_reflns_limit_k_min -14
_diffrn_reflns_limit_l_max 23
_diffrn_reflns_limit_l_min -22
_diffrn_reflns_number 12782
_diffrn_reflns_point_group_measured_fraction_full 0.995
_diffrn_reflns_point_group_measured_fraction_max 0.953
_diffrn_reflns_theta_full 67.684
_diffrn_reflns_theta_max 76.641
_diffrn_reflns_theta_min 3.727
_diffrn_source 'fine-focus sealed X-ray tube'
_diffrn_source_type 'Enhance (Cu) X-ray Source'
_exptl_absorpt_coefficient_mu 1.120
_exptl_absorpt_correction_T_max 1.00000
_exptl_absorpt_correction_T_min 0.75426
_exptl_absorpt_correction_type multi-scan
_exptl_absorpt_process_details
;
CrysAlisPro 1.171.39.20a (Rigaku Oxford Diffraction, 2015)
Empirical absorption correction using spherical harmonics,
 implemented in SCALE3 ABSPACK scaling algorithm.
;
_exptl_crystal_colour 'clear colourless'
_exptl_crystal_colour_lustre clear
_exptl_crystal_colour_primary colourless
_exptl_crystal_density_diffrn 1.180
_exptl_crystal_description prism
_exptl_crystal_F_000 512
_exptl_crystal_size_max 0.15
_exptl_crystal_size_mid 0.07
_exptl_crystal_size_min 0.03
_refine_diff_density_max 0.558
_refine_diff_density_min -0.599
_refine_diff_density_rms 0.067
_refine_ls_extinction_method none
_refine_ls_goodness_of_fit_ref 1.077
_refine_ls_hydrogen_treatment constr
_refine_ls_matrix_type full
_refine_ls_number_parameters 307
_refine_ls_number_reflns 5388
_refine_ls_number_restraints 0
_refine_ls_restrained_S_all 1.077
_refine_ls_R_factor_all 0.0946
_refine_ls_R_factor_gt 0.0675
_refine_ls_shift/su_max 0.000
_refine_ls_shift/su_mean 0.000
_refine_ls_structure_factor_coef Fsqd
_refine_ls_weighting_details 'w=1/[\s^2^(Fo^2^)+(0.1008P)^2^+0.1461P] where P=(Fo^2^+2Fc^2^)/3'
_refine_ls_weighting_scheme calc
_refine_ls_wR_factor_gt 0.1785
_refine_ls_wR_factor_ref 0.1921
_reflns_Friedel_coverage 0.000
_reflns_number_gt 3896
_reflns_number_total 5388
_reflns_threshold_expression 'I > 2\s(I)'
_cod_data_source_file ao0c02177_si_005.cif
_cod_data_source_block exp_844
_cod_depositor_comments 'Adding full bibliography for 4518025--4518030.cif.'
_cod_database_code 4518026
_shelx_shelxl_version_number 2014/7
_chemical_oxdiff_formula C48H50O6P2
_shelx_space_group_comment
;
The symmetry employed for this shelxl refinement is uniquely defined
by the following loop, which should always be used as a source of
symmetry information in preference to the above space-group names.
They are only intended as comments.
;
_reflns_odcompleteness_completeness 99.49
_reflns_odcompleteness_iscentric 1
_reflns_odcompleteness_theta 68.13
_olex2_refinement_description
;
1. Fixed Uiso
 At 1.2 times of:
  All C(H) groups, All C(H,H) groups
2.a Secondary CH2 refined with riding coordinates:
 C24(H24A,H24B), C19(H19A,H19B), C20(H20A,H20B), C21(H21A,H21B), C23(H23A,
 H23B), C22(H22A,H22B), C28(H28A,H28B), C29(H29A,H29B), C30(H30A,H30B),
 C26(H26A,H26B), C25(H25A,H25B), C27(H27A,H27B)
2.b Aromatic/amide H refined with riding coordinates:
 C18(H18), C8(H8), C12(H12), C17(H17), C9(H9), C2(H2), C6(H6), C3(H3),
 C14(H14), C15(H15), C11(H11), C4(H4), C5(H5)
;
_olex2_submission_special_instructions 'No special instructions were received'
_oxdiff_exptl_absorpt_empirical_details
;
Empirical correction (ABSPACK) includes:
- Absorption correction using spherical harmonics
- Frame scaling
;
_oxdiff_exptl_absorpt_empirical_full_max 2.816
_oxdiff_exptl_absorpt_empirical_full_min 0.426

loop_
_space_group_symop_operation_xyz
'x, y, z'
'-x, -y, -z'

loop_
_atom_site_label
_atom_site_type_symbol
_atom_site_fract_x
_atom_site_fract_y
_atom_site_fract_z
_atom_site_U_iso_or_equiv
_atom_site_adp_type
_atom_site_occupancy
_atom_site_site_symmetry_order
_atom_site_calc_flag
_atom_site_refinement_flags_posn
_atom_site_refinement_flags_adp
_atom_site_refinement_flags_occupancy
_atom_site_disorder_assembly
_atom_site_disorder_group
P1 P 1.20313(11) 0.85564(5) 0.21501(4) 0.0309(2) Uani 1 1 d . . . . .
O3 O 0.0152(3) 0.58573(14) 0.80454(12) 0.0391(5) Uani 1 1 d . . . . .
O2 O 0.7443(3) 0.88752(17) 0.51019(11) 0.0412(5) Uani 1 1 d . . . . .
O1 O 1.4484(3) 0.85962(16) 0.21470(12) 0.0401(5) Uani 1 1 d . . . . .
C7 C 1.0485(4) 0.8651(2) 0.30181(15) 0.0317(6) Uani 1 1 d . . . . .
C13 C -0.1302(4) 0.2757(2) 0.79327(15) 0.0313(5) Uani 1 1 d . . . . .
C18 C 0.0670(4) 0.2917(2) 0.81768(15) 0.0333(6) Uani 1 1 d . . . . .
H18 H 0.1718 0.2309 0.8320 0.040 Uiso 1 1 calc R . . . .
C16 C -0.0427(4) 0.4861(2) 0.79951(16) 0.0335(6) Uani 1 1 d . . . . .
C10 C 0.8336(4) 0.8783(2) 0.44126(15) 0.0339(6) Uani 1 1 d . . . . .
C8 C 1.1499(4) 0.9145(2) 0.34463(16) 0.0342(6) Uani 1 1 d . . . . .
H8 H 1.2946 0.9438 0.3260 0.041 Uiso 1 1 calc R . . . .
C12 C 0.8347(4) 0.8244(2) 0.33036(16) 0.0356(6) Uani 1 1 d . . . . .
H12 H 0.7617 0.7914 0.3021 0.043 Uiso 1 1 calc R . . . .
C1 C 1.1038(4) 0.9695(2) 0.13886(15) 0.0323(6) Uani 1 1 d . . . . .
C17 C 0.1090(4) 0.3964(2) 0.82090(16) 0.0342(6) Uani 1 1 d . . . . .
H17 H 0.2424 0.4070 0.8378 0.041 Uiso 1 1 calc R . . . .
C9 C 1.0441(4) 0.9215(2) 0.41304(16) 0.0360(6) Uani 1 1 d . . . . .
H9 H 1.1153 0.9560 0.4409 0.043 Uiso 1 1 calc R . . . .
C24 C -0.1257(5) 0.6827(2) 0.77514(18) 0.0405(7) Uani 1 1 d . . . . .
H24A H -0.2773 0.6712 0.8040 0.049 Uiso 1 1 calc R . . . .
H24B H -0.1367 0.6944 0.7212 0.049 Uiso 1 1 calc R . . . .
C2 C 0.8839(4) 1.0095(2) 0.13982(16) 0.0355(6) Uani 1 1 d . . . . .
H2 H 0.7749 0.9738 0.1812 0.043 Uiso 1 1 calc R . . . .
C6 C 1.2602(5) 1.0221(2) 0.07661(17) 0.0404(6) Uani 1 1 d . . . . .
H6 H 1.4110 0.9954 0.0750 0.048 Uiso 1 1 calc R . . . .
C3 C 0.8232(5) 1.1015(2) 0.08051(17) 0.0403(7) Uani 1 1 d . . . . .
H3 H 0.6732 1.1294 0.0820 0.048 Uiso 1 1 calc R . . . .
C14 C -0.2799(4) 0.3652(2) 0.77268(18) 0.0390(6) Uani 1 1 d . . . . .
H14 H -0.4144 0.3542 0.7565 0.047 Uiso 1 1 calc R . . . .
C15 C -0.2389(5) 0.4711(2) 0.77507(18) 0.0406(7) Uani 1 1 d . . . . .
H15 H -0.3432 0.5321 0.7603 0.049 Uiso 1 1 calc R . . . .
C11 C 0.7260(4) 0.8311(2) 0.39955(16) 0.0364(6) Uani 1 1 d . . . . .
H11 H 0.5798 0.8037 0.4180 0.044 Uiso 1 1 calc R . . . .
C19 C 0.5343(5) 0.8376(2) 0.54438(17) 0.0401(6) Uani 1 1 d . . . . .
H19A H 0.5425 0.7566 0.5493 0.048 Uiso 1 1 calc R . . . .
H19B H 0.4171 0.8752 0.5126 0.048 Uiso 1 1 calc R . . . .
C20 C 0.4798(5) 0.8515(2) 0.62191(16) 0.0387(6) Uani 1 1 d . . . . .
H20A H 0.4793 0.9326 0.6163 0.046 Uiso 1 1 calc R . . . .
H20B H 0.5972 0.8125 0.6533 0.046 Uiso 1 1 calc R . . . .
C21 C 0.2552(5) 0.8041(2) 0.66245(17) 0.0401(6) Uani 1 1 d . . . . .
H21A H 0.2498 0.7253 0.6632 0.048 Uiso 1 1 calc R . . . .
H21B H 0.1362 0.8485 0.6339 0.048 Uiso 1 1 calc R . . . .
C23 C -0.0266(5) 0.7841(2) 0.78230(18) 0.0434(7) Uani 1 1 d . . . . .
H23A H -0.0306 0.7737 0.8369 0.052 Uiso 1 1 calc R . . . .
H23B H -0.1215 0.8514 0.7606 0.052 Uiso 1 1 calc R . . . .
C22 C 0.2118(5) 0.8070(2) 0.74339(17) 0.0436(7) Uani 1 1 d . . . . .
H22A H 0.2511 0.8821 0.7430 0.052 Uiso 1 1 calc R . . . .
H22B H 0.3124 0.7504 0.7740 0.052 Uiso 1 1 calc R . . . .
C4 C 0.9790(6) 1.1528(2) 0.01930(18) 0.0456(7) Uani 1 1 d . . . . .
H4 H 0.9362 1.2156 -0.0212 0.055 Uiso 1 1 calc R . . . .
C5 C 1.1965(6) 1.1128(3) 0.01722(18) 0.0497(8) Uani 1 1 d . . . . .
H5 H 1.3034 1.1474 -0.0251 0.060 Uiso 1 1 calc R . . . .
C28 C 0.3503(6) 0.5716(3) 0.9467(2) 0.0616(10) Uani 1 1 d . . . . .
H28A H 0.2154 0.6213 0.9386 0.074 Uiso 1 1 calc R . . . .
H28B H 0.4206 0.5664 0.8968 0.074 Uiso 1 1 calc R . . . .
C29 C 0.2850(6) 0.4538(3) 1.0007(2) 0.0637(10) Uani 1 1 d . . . . .
H29A H 0.1991 0.4606 1.0482 0.076 Uiso 1 1 calc R . . . .
H29B H 0.1879 0.4200 0.9768 0.076 Uiso 1 1 calc R . . . .
C30 C 0.4849(7) 0.3778(3) 1.0193(3) 0.0716(11) Uani 1 1 d . . . . .
H30A H 0.5619 0.3646 0.9726 0.086 Uiso 1 1 calc R . . . .
H30B H 0.4362 0.3042 1.0561 0.086 Uiso 1 1 calc R . . . .
C26 C 1.1736(16) 0.5818(6) 0.4776(9) 0.190(5) Uani 1 1 d . . . . .
H26A H 1.1127 0.6456 0.4379 0.228 Uiso 1 1 calc R . . . .
H26B H 1.3209 0.6030 0.4841 0.228 Uiso 1 1 calc R . . . .
C25 C 1.020(3) 0.5604(10) 0.5509(7) 0.192(4) Uani 1 1 d . . . . .
H25A H 0.9948 0.6311 0.5635 0.230 Uiso 1 1 calc R . . . .
H25B H 1.0913 0.5041 0.5921 0.230 Uiso 1 1 calc R . . . .
C27 C 1.200(2) 0.4822(11) 0.4535(5) 0.191(5) Uani 1 1 d . . . . .
H27A H 1.2805 0.4218 0.4898 0.230 Uiso 1 1 calc R . . . .
H27B H 1.2922 0.5008 0.4030 0.230 Uiso 1 1 calc R . . . .

loop_
_atom_site_aniso_label
_atom_site_aniso_U_11
_atom_site_aniso_U_22
_atom_site_aniso_U_33
_atom_site_aniso_U_23
_atom_site_aniso_U_13
_atom_site_aniso_U_12
P1 0.0245(3) 0.0324(3) 0.0392(4) -0.0163(3) 0.0008(3) -0.0095(2)
O3 0.0396(11) 0.0286(9) 0.0525(12) -0.0167(8) -0.0064(9) -0.0056(8)
O2 0.0376(11) 0.0527(11) 0.0392(11) -0.0237(9) 0.0020(9) -0.0112(9)
O1 0.0285(10) 0.0444(10) 0.0516(12) -0.0214(9) 0.0004(9) -0.0122(8)
C7 0.0310(13) 0.0299(11) 0.0372(14) -0.0131(10) -0.0055(11) -0.0068(10)
C13 0.0275(12) 0.0304(12) 0.0370(14) -0.0141(10) 0.0033(11) -0.0084(10)
C18 0.0308(13) 0.0322(12) 0.0387(14) -0.0138(11) -0.0025(11) -0.0057(10)
C16 0.0337(13) 0.0303(12) 0.0388(14) -0.0158(11) 0.0011(11) -0.0069(10)
C10 0.0349(14) 0.0346(12) 0.0350(14) -0.0148(11) -0.0047(11) -0.0033(10)
C8 0.0281(13) 0.0354(13) 0.0433(15) -0.0180(11) -0.0026(11) -0.0078(10)
C12 0.0316(13) 0.0403(13) 0.0402(15) -0.0200(12) 0.0002(12) -0.0123(11)
C1 0.0327(13) 0.0296(12) 0.0387(14) -0.0180(11) 0.0034(11) -0.0120(10)
C17 0.0294(13) 0.0350(13) 0.0418(15) -0.0164(11) -0.0035(11) -0.0080(10)
C9 0.0331(14) 0.0385(13) 0.0420(15) -0.0184(12) -0.0071(12) -0.0075(11)
C24 0.0391(15) 0.0291(12) 0.0529(18) -0.0142(12) -0.0022(13) -0.0026(11)
C2 0.0311(13) 0.0348(13) 0.0419(15) -0.0143(11) 0.0010(11) -0.0121(10)
C6 0.0367(15) 0.0404(14) 0.0437(16) -0.0172(12) 0.0071(13) -0.0082(11)
C3 0.0380(15) 0.0348(13) 0.0510(18) -0.0165(12) -0.0059(13) -0.0069(11)
C14 0.0271(13) 0.0387(14) 0.0559(18) -0.0209(13) -0.0049(12) -0.0054(11)
C15 0.0314(14) 0.0363(14) 0.0574(19) -0.0203(13) -0.0048(13) -0.0011(11)
C11 0.0284(13) 0.0427(14) 0.0410(15) -0.0177(12) 0.0012(11) -0.0119(11)
C19 0.0378(15) 0.0455(15) 0.0387(15) -0.0167(12) 0.0010(12) -0.0090(12)
C20 0.0388(15) 0.0421(14) 0.0375(15) -0.0168(12) -0.0002(12) -0.0069(12)
C21 0.0437(16) 0.0369(13) 0.0403(16) -0.0149(12) 0.0011(13) -0.0080(12)
C23 0.0518(18) 0.0311(13) 0.0487(17) -0.0178(12) 0.0051(14) -0.0109(12)
C22 0.0507(18) 0.0395(14) 0.0430(17) -0.0186(13) 0.0041(14) -0.0128(13)
C4 0.058(2) 0.0358(14) 0.0406(16) -0.0086(12) -0.0051(14) -0.0097(13)
C5 0.056(2) 0.0482(16) 0.0390(17) -0.0108(13) 0.0097(15) -0.0164(14)
C28 0.0438(19) 0.066(2) 0.060(2) -0.0019(18) -0.0025(16) -0.0001(16)
C29 0.0478(19) 0.080(2) 0.064(2) -0.023(2) -0.0038(17) -0.0156(18)
C30 0.073(3) 0.0444(18) 0.088(3) -0.0159(19) 0.002(2) 0.0014(17)
C26 0.133(7) 0.069(4) 0.316(15) 0.000(7) -0.018(8) 0.006(4)
C25 0.214(12) 0.198(10) 0.198(12) -0.090(9) -0.085(10) 0.018(9)
C27 0.194(11) 0.220(12) 0.120(7) -0.027(7) -0.008(7) 0.071(9)

loop_
_atom_type_symbol
_atom_type_description
_atom_type_scat_dispersion_real
_atom_type_scat_dispersion_imag
_atom_type_scat_source
C C 0.0181 0.0091 'International Tables Vol C Tables 4.2.6.8 and 6.1.1.4'
H H 0.0000 0.0000 'International Tables Vol C Tables 4.2.6.8 and 6.1.1.4'
O O 0.0492 0.0322 'International Tables Vol C Tables 4.2.6.8 and 6.1.1.4'
P P 0.2955 0.4335 'International Tables Vol C Tables 4.2.6.8 and 6.1.1.4'

loop_
_geom_angle_atom_site_label_1
_geom_angle_atom_site_label_2
_geom_angle_atom_site_label_3
_geom_angle
_geom_angle_site_symmetry_1
_geom_angle_site_symmetry_3
_geom_angle_publ_flag
O1 P1 C7 111.69(12) . . ?
O1 P1 C13 111.19(11) . 2_666 ?
O1 P1 C1 112.01(12) . . ?
C7 P1 C13 106.35(11) . 2_666 ?
C7 P1 C1 107.03(12) . . ?
C1 P1 C13 108.30(12) . 2_666 ?
C16 O3 C24 117.0(2) . . ?
C10 O2 C19 117.9(2) . . ?
C8 C7 P1 118.1(2) . . ?
C12 C7 P1 124.1(2) . . ?
C12 C7 C8 117.8(3) . . ?
C18 C13 P1 124.3(2) . 2_666 ?
C14 C13 P1 116.55(19) . 2_666 ?
C14 C13 C18 119.1(2) . . ?
C13 C18 H18 120.1 . . ?
C17 C18 C13 119.9(2) . . ?
C17 C18 H18 120.1 . . ?
O3 C16 C17 115.7(2) . . ?
O3 C16 C15 124.1(2) . . ?
C17 C16 C15 120.1(2) . . ?
O2 C10 C9 115.6(2) . . ?
O2 C10 C11 124.2(2) . . ?
C9 C10 C11 120.2(3) . . ?
C7 C8 H8 119.3 . . ?
C9 C8 C7 121.4(2) . . ?
C9 C8 H8 119.3 . . ?
C7 C12 H12 119.3 . . ?
C11 C12 C7 121.3(2) . . ?
C11 C12 H12 119.3 . . ?
C2 C1 P1 123.7(2) . . ?
C2 C1 C6 118.9(3) . . ?
C6 C1 P1 117.4(2) . . ?
C18 C17 C16 120.4(2) . . ?
C18 C17 H17 119.8 . . ?
C16 C17 H17 119.8 . . ?
C10 C9 H9 120.0 . . ?
C8 C9 C10 120.0(2) . . ?
C8 C9 H9 120.0 . . ?
O3 C24 H24A 110.0 . . ?
O3 C24 H24B 110.0 . . ?
O3 C24 C23 108.6(2) . . ?
H24A C24 H24B 108.4 . . ?
C23 C24 H24A 110.0 . . ?
C23 C24 H24B 110.0 . . ?
C1 C2 H2 120.0 . . ?
C3 C2 C1 120.1(3) . . ?
C3 C2 H2 120.0 . . ?
C1 C6 H6 119.8 . . ?
C5 C6 C1 120.4(3) . . ?
C5 C6 H6 119.8 . . ?
C2 C3 H3 119.7 . . ?
C4 C3 C2 120.5(3) . . ?
C4 C3 H3 119.7 . . ?
C13 C14 H14 119.2 . . ?
C13 C14 C15 121.6(2) . . ?
C15 C14 H14 119.2 . . ?
C16 C15 C14 118.8(3) . . ?
C16 C15 H15 120.6 . . ?
C14 C15 H15 120.6 . . ?
C10 C11 C12 119.3(2) . . ?
C10 C11 H11 120.3 . . ?
C12 C11 H11 120.3 . . ?
O2 C19 H19A 110.1 . . ?
O2 C19 H19B 110.1 . . ?
O2 C19 C20 107.9(2) . . ?
H19A C19 H19B 108.4 . . ?
C20 C19 H19A 110.1 . . ?
C20 C19 H19B 110.1 . . ?
C19 C20 H20A 109.2 . . ?
C19 C20 H20B 109.2 . . ?
C19 C20 C21 112.2(2) . . ?
H20A C20 H20B 107.9 . . ?
C21 C20 H20A 109.2 . . ?
C21 C20 H20B 109.2 . . ?
C20 C21 H21A 109.2 . . ?
C20 C21 H21B 109.2 . . ?
C20 C21 C22 112.1(2) . . ?
H21A C21 H21B 107.9 . . ?
C22 C21 H21A 109.2 . . ?
C22 C21 H21B 109.2 . . ?
C24 C23 H23A 108.5 . . ?
C24 C23 H23B 108.5 . . ?
C24 C23 C22 114.9(2) . . ?
H23A C23 H23B 107.5 . . ?
C22 C23 H23A 108.5 . . ?
C22 C23 H23B 108.5 . . ?
C21 C22 C23 115.2(3) . . ?
C21 C22 H22A 108.5 . . ?
C21 C22 H22B 108.5 . . ?
C23 C22 H22A 108.5 . . ?
C23 C22 H22B 108.5 . . ?
H22A C22 H22B 107.5 . . ?
C3 C4 H4 120.1 . . ?
C5 C4 C3 119.8(3) . . ?
C5 C4 H4 120.1 . . ?
C6 C5 H5 119.9 . . ?
C4 C5 C6 120.3(3) . . ?
C4 C5 H5 119.9 . . ?
H28A C28 H28B 108.2 . . ?
C29 C28 H28A 109.7 . . ?
C29 C28 H28B 109.7 . . ?
C29 C28 C30 109.9(3) . 2_667 ?
C30 C28 H28A 109.7 2_667 . ?
C30 C28 H28B 109.7 2_667 . ?
C28 C29 H29A 109.3 . . ?
C28 C29 H29B 109.3 . . ?
H29A C29 H29B 107.9 . . ?
C30 C29 C28 111.8(3) . . ?
C30 C29 H29A 109.3 . . ?
C30 C29 H29B 109.3 . . ?
C28 C30 H30A 109.2 2_667 . ?
C28 C30 H30B 109.2 2_667 . ?
C29 C30 C28 111.9(3) . 2_667 ?
C29 C30 H30A 109.2 . . ?
C29 C30 H30B 109.2 . . ?
H30A C30 H30B 107.9 . . ?
H26A C26 H26B 108.0 . . ?
C25 C26 H26A 109.4 . . ?
C25 C26 H26B 109.4 . . ?
C27 C26 H26A 109.4 . . ?
C27 C26 H26B 109.4 . . ?
C27 C26 C25 111.1(8) . . ?
C26 C25 H25A 109.3 . . ?
C26 C25 H25B 109.3 . . ?
C26 C25 C27 111.7(9) . 2_766 ?
H25A C25 H25B 107.9 . . ?
C27 C25 H25A 109.3 2_766 . ?
C27 C25 H25B 109.3 2_766 . ?
C26 C27 C25 112.0(8) . 2_766 ?
C26 C27 H27A 109.2 . . ?
C26 C27 H27B 109.2 . . ?
C25 C27 H27A 109.2 2_766 . ?
C25 C27 H27B 109.2 2_766 . ?
H27A C27 H27B 107.9 . . ?

loop_
_geom_bond_atom_site_label_1
_geom_bond_atom_site_label_2
_geom_bond_distance
_geom_bond_site_symmetry_2
_geom_bond_publ_flag
P1 O1 1.4946(19) . ?
P1 C7 1.791(3) . ?
P1 C13 1.806(2) 2_666 ?
P1 C1 1.800(3) . ?
O3 C16 1.365(3) . ?
O3 C24 1.434(3) . ?
O2 C10 1.366(3) . ?
O2 C19 1.429(3) . ?
C7 C8 1.402(3) . ?
C7 C12 1.395(4) . ?
C13 P1 1.806(2) 2_666 ?
C13 C18 1.400(3) . ?
C13 C14 1.379(4) . ?
C18 H18 0.9500 . ?
C18 C17 1.384(3) . ?
C16 C17 1.390(4) . ?
C16 C15 1.390(4) . ?
C10 C9 1.387(4) . ?
C10 C11 1.389(4) . ?
C8 H8 0.9500 . ?
C8 C9 1.376(4) . ?
C12 H12 0.9500 . ?
C12 C11 1.393(4) . ?
C1 C2 1.390(4) . ?
C1 C6 1.398(4) . ?
C17 H17 0.9500 . ?
C9 H9 0.9500 . ?
C24 H24A 0.9900 . ?
C24 H24B 0.9900 . ?
C24 C23 1.508(4) . ?
C2 H2 0.9500 . ?
C2 C3 1.387(4) . ?
C6 H6 0.9500 . ?
C6 C5 1.385(4) . ?
C3 H3 0.9500 . ?
C3 C4 1.382(4) . ?
C14 H14 0.9500 . ?
C14 C15 1.392(4) . ?
C15 H15 0.9500 . ?
C11 H11 0.9500 . ?
C19 H19A 0.9900 . ?
C19 H19B 0.9900 . ?
C19 C20 1.512(4) . ?
C20 H20A 0.9900 . ?
C20 H20B 0.9900 . ?
C20 C21 1.518(4) . ?
C21 H21A 0.9900 . ?
C21 H21B 0.9900 . ?
C21 C22 1.519(4) . ?
C23 H23A 0.9900 . ?
C23 H23B 0.9900 . ?
C23 C22 1.522(4) . ?
C22 H22A 0.9900 . ?
C22 H22B 0.9900 . ?
C4 H4 0.9500 . ?
C4 C5 1.376(5) . ?
C5 H5 0.9500 . ?
C28 H28A 0.9900 . ?
C28 H28B 0.9900 . ?
C28 C29 1.535(5) . ?
C28 C30 1.546(6) 2_667 ?
C29 H29A 0.9900 . ?
C29 H29B 0.9900 . ?
C29 C30 1.495(5) . ?
C30 C28 1.547(6) 2_667 ?
C30 H30A 0.9900 . ?
C30 H30B 0.9900 . ?
C26 H26A 0.9900 . ?
C26 H26B 0.9900 . ?
C26 C25 1.498(13) . ?
C26 C27 1.460(14) . ?
C25 H25A 0.9900 . ?
C25 H25B 0.9900 . ?
C25 C27 1.506(13) 2_766 ?
C27 C25 1.506(13) 2_766 ?
C27 H27A 0.9900 . ?
C27 H27B 0.9900 . ?

loop_
_geom_torsion_atom_site_label_1
_geom_torsion_atom_site_label_2
_geom_torsion_atom_site_label_3
_geom_torsion_atom_site_label_4
_geom_torsion
_geom_torsion_site_symmetry_1
_geom_torsion_site_symmetry_2
_geom_torsion_site_symmetry_3
_geom_torsion_site_symmetry_4
_geom_torsion_publ_flag
P1 C7 C8 C9 -178.0(2) . . . . ?
P1 C7 C12 C11 177.9(2) . . . . ?
P1 C13 C18 C17 179.0(2) 2_666 . . . ?
P1 C13 C14 C15 -178.5(2) 2_666 . . . ?
P1 C1 C2 C3 176.7(2) . . . . ?
P1 C1 C6 C5 -177.8(2) . . . . ?
O3 C16 C17 C18 -179.7(2) . . . . ?
O3 C16 C15 C14 -179.7(3) . . . . ?
O3 C24 C23 C22 56.7(3) . . . . ?
O2 C10 C9 C8 178.8(2) . . . . ?
O2 C10 C11 C12 -178.9(2) . . . . ?
O2 C19 C20 C21 178.3(2) . . . . ?
O1 P1 C7 C8 22.8(2) . . . . ?
O1 P1 C7 C12 -155.9(2) . . . . ?
O1 P1 C1 C2 -157.2(2) . . . . ?
O1 P1 C1 C6 20.9(2) . . . . ?
C7 P1 C1 C2 -34.4(2) . . . . ?
C7 P1 C1 C6 143.6(2) . . . . ?
C7 C8 C9 C10 0.6(4) . . . . ?
C7 C12 C11 C10 -0.6(4) . . . . ?
C13 P1 C7 C8 144.3(2) 2_666 . . . ?
C13 P1 C7 C12 -34.5(3) 2_666 . . . ?
C13 P1 C1 C2 79.9(2) 2_666 . . . ?
C13 P1 C1 C6 -102.1(2) 2_666 . . . ?
C13 C18 C17 C16 -0.5(4) . . . . ?
C13 C14 C15 C16 -0.6(5) . . . . ?
C18 C13 C14 C15 0.5(4) . . . . ?
C16 O3 C24 C23 -177.0(2) . . . . ?
C10 O2 C19 C20 175.9(2) . . . . ?
C8 C7 C12 C11 -0.8(4) . . . . ?
C12 C7 C8 C9 0.9(4) . . . . ?
C1 P1 C7 C8 -100.1(2) . . . . ?
C1 P1 C7 C12 81.1(2) . . . . ?
C1 C2 C3 C4 1.3(4) . . . . ?
C1 C6 C5 C4 0.7(5) . . . . ?
C17 C16 C15 C14 0.1(4) . . . . ?
C9 C10 C11 C12 2.0(4) . . . . ?
C24 O3 C16 C17 173.4(2) . . . . ?
C24 O3 C16 C15 -6.7(4) . . . . ?
C24 C23 C22 C21 47.8(4) . . . . ?
C2 C1 C6 C5 0.4(4) . . . . ?
C2 C3 C4 C5 -0.3(4) . . . . ?
C6 C1 C2 C3 -1.3(4) . . . . ?
C3 C4 C5 C6 -0.7(5) . . . . ?
C14 C13 C18 C17 0.1(4) . . . . ?
C15 C16 C17 C18 0.4(4) . . . . ?
C11 C10 C9 C8 -2.0(4) . . . . ?
C19 O2 C10 C9 -175.8(2) . . . . ?
C19 O2 C10 C11 5.1(4) . . . . ?
C19 C20 C21 C22 174.0(2) . . . . ?
C20 C21 C22 C23 167.9(2) . . . . ?
C28 C29 C30 C28 56.2(5) . . . 2_667 ?
C30 C28 C29 C30 -55.1(5) 2_667 . . . ?
C25 C26 C27 C25 54.2(14) . . . 2_766 ?
C27 C26 C25 C27 -54.1(13) . . . 2_766 ?
